data_4119723
loop_
_publ_author_name
'Yunzhe Jiao'
'Meagan E. Evans'
'James Morris'
'William W. Brennessel'
'William D. Jones'

_publ_contact_author_address
;
 'Department of Chemistry, University of Rochester, Rochester,  
New York 14627'
;
_publ_contact_author_email jones@chem.rochester.edu
_publ_contact_author_name 'William D. Jones'
_publ_section_title
;
 Rhodium-Carbon Bond Energies in Tp'Rh(CNneopentyl)(CH2X)H: Quantifying
 Stabilization Effects in M-C Bonds
;
_journal_name_full 'Journal of the American Chemical Society'
_journal_page_first 6994
_journal_page_last 7004
_journal_paper_doi 10.1021/ja400966y
_journal_volume 135
_journal_year 2013
_chemical_formula_moiety 'C26 H44 B Cl N7 O Rh'
_chemical_formula_sum 'C26 H44 B Cl N7 O Rh'
_chemical_formula_weight 619.85
_chemical_name_common jonyj32
_chemical_name_systematic
; 
 Tp'Rh(CNneopentyl)(CH2O-t-Bu)Cl
;
_space_group_IT_number 9
_symmetry_cell_setting monoclinic
_symmetry_space_group_name_Hall 'C -2yc'
_symmetry_space_group_name_H-M 'C 1 c 1'
_atom_sites_solution_hydrogens geom
_atom_sites_solution_primary direct
_atom_sites_solution_secondary difmap
_audit_creation_method SHELXL-97
_cell_angle_alpha 90.00
_cell_angle_beta 93.747(2)
_cell_angle_gamma 90.00
_cell_formula_units_Z 4
_cell_length_a 15.4424(13)
_cell_length_b 19.1316(16)
_cell_length_c 10.2475(9)
_cell_measurement_reflns_used 3525
_cell_measurement_temperature 100.0(5)
_cell_volume 3021.0(4)
_computing_cell_refinement 'SAINT (Bruker, 2009)'
_computing_data_collection 'APEX2 (Bruker, 2011)'
_computing_data_reduction 'SAINT (Bruker, 2009)'
_computing_molecular_graphics 'SHELXTL (Sheldrick, 2008)'
_computing_publication_material 'SHELXTL (Sheldrick, 2008)'
_computing_structure_refinement 'SHELXL-97 (Sheldrick, 2008)'
_computing_structure_solution 'SHELXS-97 (Sheldrick, 2008)'
_diffrn_ambient_temperature 100.0(5)
_diffrn_measured_fraction_theta_full 1.000
_diffrn_measured_fraction_theta_max 1.000
_diffrn_measurement_device_type 'Bruker SMART APEX II CCD Platform'
_diffrn_measurement_method 'area detector, \w scans per \f'
_diffrn_radiation_monochromator graphite
_diffrn_radiation_source 'fine-focus sealed tube'
_diffrn_radiation_type MoK\a
_diffrn_radiation_wavelength 0.71073
_diffrn_reflns_av_R_equivalents 0.0998
_diffrn_reflns_av_sigmaI/netI 0.1250
_diffrn_reflns_limit_h_max 21
_diffrn_reflns_limit_h_min -21
_diffrn_reflns_limit_k_max 26
_diffrn_reflns_limit_k_min -26
_diffrn_reflns_limit_l_max 14
_diffrn_reflns_limit_l_min -14
_diffrn_reflns_number 23090
_diffrn_reflns_theta_full 29.57
_diffrn_reflns_theta_max 29.57
_diffrn_reflns_theta_min 2.13
_exptl_absorpt_coefficient_mu 0.685
_exptl_absorpt_correction_T_max 0.9666
_exptl_absorpt_correction_T_min 0.8752
_exptl_absorpt_correction_type multi-scan
_exptl_absorpt_process_details 'SADABS (Shedrick, 2008)'
_exptl_crystal_colour colorless
_exptl_crystal_density_diffrn 1.363
_exptl_crystal_description plate
_exptl_crystal_F_000 1296
_exptl_crystal_size_max 0.20
_exptl_crystal_size_mid 0.16
_exptl_crystal_size_min 0.05
_refine_diff_density_max 0.790
_refine_diff_density_min -0.803
_refine_diff_density_rms 0.107
_refine_ls_abs_structure_details 'Flack H D (1983), 4235 Friedel pairs, Acta Cryst. A39, 876-881'
_refine_ls_abs_structure_Flack -0.03(4)
_refine_ls_extinction_method none
_refine_ls_goodness_of_fit_ref 1.006
_refine_ls_hydrogen_treatment constr
_refine_ls_matrix_type full
_refine_ls_number_parameters 362
_refine_ls_number_reflns 8483
_refine_ls_number_restraints 16
_refine_ls_restrained_S_all 1.008
_refine_ls_R_factor_all 0.1114
_refine_ls_R_factor_gt 0.0589
_refine_ls_shift/su_max 0.000
_refine_ls_shift/su_mean 0.000
_refine_ls_structure_factor_coef Fsqd
_refine_ls_weighting_details 'calc w=1/[\s^2^(Fo^2^)+(0.0443P)^2^+0.0000P] where P=(Fo^2^+2Fc^2^)/3'
_refine_ls_weighting_scheme calc
_refine_ls_wR_factor_gt 0.1083
_refine_ls_wR_factor_ref 0.1282
_reflns_number_gt 5366
_reflns_number_total 8483
_reflns_threshold_expression >2sigma(I)
_cod_data_source_file ja400966y_si_004.cif
_cod_data_source_block 4-Cl
_cod_database_code 4119723

loop_
_symmetry_equiv_pos_as_xyz
'x, y, z'
'x, -y, z+1/2'
'x+1/2, y+1/2, z'
'x+1/2, -y+1/2, z+1/2'

loop_
_atom_site_label
_atom_site_type_symbol
_atom_site_fract_x
_atom_site_fract_y
_atom_site_fract_z
_atom_site_U_iso_or_equiv
_atom_site_adp_type
_atom_site_occupancy
_atom_site_symmetry_multiplicity
_atom_site_calc_flag
_atom_site_refinement_flags
_atom_site_disorder_assembly
_atom_site_disorder_group
Rh1 Rh 0.28312(3) 0.22287(3) 0.40297(4) 0.02938(12) Uani 1 1 d . . .
Cl1 Cl 0.15961(10) 0.28537(10) 0.32764(16) 0.0473(5) Uani 1 1 d . A .
N1 N 0.3400(5) 0.2340(3) 0.2217(6) 0.0325(16) Uani 1 1 d . A .
N2 N 0.3865(3) 0.1786(3) 0.1821(5) 0.0354(13) Uani 1 1 d . . .
N3 N 0.2302(3) 0.1238(3) 0.3241(5) 0.0344(13) Uani 1 1 d . A .
N4 N 0.2849(3) 0.0848(3) 0.2536(4) 0.0320(12) Uani 1 1 d . . .
N5 N 0.3910(3) 0.1666(3) 0.4700(5) 0.0346(13) Uani 1 1 d . A .
N6 N 0.4200(3) 0.1151(3) 0.3903(5) 0.0361(13) Uani 1 1 d . . .
B1 B 0.3796(5) 0.1069(4) 0.2505(7) 0.040(2) Uani 1 1 d . A .
H1 H 0.4124 0.0709 0.2030 0.048 Uiso 1 1 calc R . .
C1 C 0.3522(4) 0.2853(4) 0.1349(6) 0.0403(17) Uani 1 1 d . . .
C2 C 0.4060(4) 0.2600(3) 0.0383(6) 0.0340(16) Uani 1 1 d . A .
H2 H 0.4242 0.2845 -0.0357 0.041 Uiso 1 1 calc R . .
C3 C 0.4260(5) 0.1931(4) 0.0740(6) 0.0384(17) Uani 1 1 d . A .
C4 C 0.1516(4) 0.0923(3) 0.3097(6) 0.0333(14) Uani 1 1 d . . .
C5 C 0.1575(4) 0.0349(4) 0.2281(6) 0.0396(16) Uani 1 1 d . A .
H5 H 0.1115 0.0042 0.2011 0.047 Uiso 1 1 calc R . .
C6 C 0.2397(5) 0.0306(4) 0.1938(7) 0.0373(17) Uani 1 1 d . A .
C7 C 0.4417(4) 0.1666(4) 0.5807(7) 0.0429(18) Uani 1 1 d . . .
C8 C 0.5047(4) 0.1141(4) 0.5700(8) 0.051(2) Uani 1 1 d . A .
H8 H 0.5491 0.1018 0.6346 0.061 Uiso 1 1 calc R . .
C9 C 0.4907(4) 0.0846(4) 0.4518(8) 0.048(2) Uani 1 1 d . A .
C10 C 0.3134(6) 0.3572(4) 0.1398(6) 0.057(2) Uani 1 1 d . A .
H10A H 0.2546 0.3540 0.1702 0.086 Uiso 1 1 calc R . .
H10B H 0.3108 0.3779 0.0522 0.086 Uiso 1 1 calc R . .
H10C H 0.3494 0.3865 0.2001 0.086 Uiso 1 1 calc R . .
C11 C 0.4850(5) 0.1422(4) 0.0111(7) 0.039(2) Uani 1 1 d . . .
H11A H 0.5273 0.1680 -0.0376 0.058 Uiso 1 1 calc R A .
H11B H 0.4505 0.1117 -0.0490 0.058 Uiso 1 1 calc R . .
H11C H 0.5157 0.1138 0.0789 0.058 Uiso 1 1 calc R . .
C12 C 0.0748(4) 0.1200(4) 0.3755(7) 0.0433(18) Uani 1 1 d . A .
H12A H 0.0930 0.1589 0.4330 0.065 Uiso 1 1 calc R . .
H12B H 0.0502 0.0827 0.4274 0.065 Uiso 1 1 calc R . .
H12C H 0.0308 0.1363 0.3092 0.065 Uiso 1 1 calc R . .
C13 C 0.2836(5) -0.0201(4) 0.1097(7) 0.055(2) Uani 1 1 d . . .
H13A H 0.2406 -0.0525 0.0695 0.083 Uiso 1 1 calc R A .
H13B H 0.3274 -0.0464 0.1632 0.083 Uiso 1 1 calc R . .
H13C H 0.3118 0.0053 0.0410 0.083 Uiso 1 1 calc R . .
C14 C 0.4294(4) 0.2122(4) 0.6934(7) 0.051(2) Uani 1 1 d . A .
H14A H 0.3991 0.2549 0.6636 0.076 Uiso 1 1 calc R . .
H14B H 0.4860 0.2244 0.7360 0.076 Uiso 1 1 calc R . .
H14C H 0.3947 0.1876 0.7558 0.076 Uiso 1 1 calc R . .
C15 C 0.5401(5) 0.0304(5) 0.3872(9) 0.071(3) Uani 1 1 d . . .
H15A H 0.5804 0.0077 0.4518 0.106 Uiso 1 1 calc R A .
H15B H 0.5729 0.0519 0.3190 0.106 Uiso 1 1 calc R . .
H15C H 0.4999 -0.0045 0.3477 0.106 Uiso 1 1 calc R . .
C16 C 0.2346(6) 0.2129(5) 0.5659(9) 0.046(2) Uani 0.641(6) 1 d PD A 1
N7 N 0.2190(6) 0.1923(6) 0.6706(8) 0.043(3) Uani 0.641(6) 1 d PD A 1
C17 C 0.2117(6) 0.1833(7) 0.8178(9) 0.053(2) Uani 0.641(6) 1 d PD A 1
H17A H 0.2313 0.1357 0.8435 0.064 Uiso 0.641(6) 1 calc PR A 1
H17B H 0.2509 0.2171 0.8649 0.064 Uiso 0.641(6) 1 calc PR A 1
C18 C 0.1240(7) 0.1937(6) 0.8575(9) 0.053(2) Uani 0.641(6) 1 d PD A 1
C19 C 0.1008(8) 0.2735(6) 0.8065(11) 0.062(3) Uani 0.641(6) 1 d PD A 1
H19A H 0.0412 0.2851 0.8261 0.093 Uiso 0.641(6) 1 calc PR A 1
H19B H 0.1063 0.2763 0.7119 0.093 Uiso 0.641(6) 1 calc PR A 1
H19C H 0.1411 0.3066 0.8512 0.093 Uiso 0.641(6) 1 calc PR A 1
C20 C 0.1220(6) 0.1979(7) 1.0027(8) 0.045(3) Uani 0.641(6) 1 d PD A 1
H20A H 0.0632 0.2100 1.0258 0.068 Uiso 0.641(6) 1 calc PR A 1
H20B H 0.1628 0.2338 1.0364 0.068 Uiso 0.641(6) 1 calc PR A 1
H20C H 0.1385 0.1525 1.0413 0.068 Uiso 0.641(6) 1 calc PR A 1
C21 C 0.0596(8) 0.1467(7) 0.7896(12) 0.043(3) Uani 0.641(6) 1 d PD A 1
H21A H 0.0779 0.0980 0.8027 0.064 Uiso 0.641(6) 1 calc PR A 1
H21B H 0.0553 0.1574 0.6959 0.064 Uiso 0.641(6) 1 calc PR A 1
H21C H 0.0028 0.1535 0.8253 0.064 Uiso 0.641(6) 1 calc PR A 1
C16' C 0.2346(6) 0.2129(5) 0.5659(9) 0.046(2) Uani 0.359(6) 1 d PD A 5
N7' N 0.1903(10) 0.2251(10) 0.6552(13) 0.043(3) Uani 0.359(6) 1 d PD A 5
C17' C 0.1213(10) 0.1959(12) 0.7444(13) 0.053(2) Uani 0.359(6) 1 d PD A 5
H17C H 0.0688 0.2257 0.7363 0.064 Uiso 0.359(6) 1 calc PR A 5
H17D H 0.1046 0.1481 0.7160 0.064 Uiso 0.359(6) 1 calc PR A 5
C18' C 0.1553(10) 0.1945(8) 0.8799(12) 0.053(2) Uani 0.359(6) 1 d PD A 5
C19' C 0.1966(11) 0.2739(8) 0.8950(16) 0.043(3) Uani 0.359(6) 1 d PD A 5
H19D H 0.1529 0.3057 0.9266 0.064 Uiso 0.359(6) 1 calc PR A 5
H19E H 0.2141 0.2900 0.8099 0.064 Uiso 0.359(6) 1 calc PR A 5
H19F H 0.2474 0.2730 0.9576 0.064 Uiso 0.359(6) 1 calc PR A 5
C20' C 0.0894(10) 0.1939(13) 0.9791(15) 0.045(3) Uani 0.359(6) 1 d PD A 5
H20D H 0.0475 0.1563 0.9590 0.068 Uiso 0.359(6) 1 calc PR A 5
H20E H 0.0590 0.2389 0.9779 0.068 Uiso 0.359(6) 1 calc PR A 5
H20F H 0.1181 0.1861 1.0661 0.068 Uiso 0.359(6) 1 calc PR A 5
C21' C 0.2268(12) 0.1432(10) 0.9052(19) 0.062(3) Uani 0.359(6) 1 d PD A 5
H21D H 0.2540 0.1506 0.9933 0.093 Uiso 0.359(6) 1 calc PR A 5
H21E H 0.2702 0.1496 0.8406 0.093 Uiso 0.359(6) 1 calc PR A 5
H21F H 0.2034 0.0957 0.8985 0.093 Uiso 0.359(6) 1 calc PR A 5
C22 C 0.3387(4) 0.3156(4) 0.4607(5) 0.0349(16) Uani 1 1 d . A .
H22A H 0.4026 0.3106 0.4619 0.042 Uiso 1 1 calc R . .
H22B H 0.3213 0.3517 0.3950 0.042 Uiso 1 1 calc R . .
O1 O 0.3165(3) 0.3393(2) 0.5857(4) 0.0379(11) Uani 1 1 d . . .
C23 C 0.3189(4) 0.4146(4) 0.6071(6) 0.0399(17) Uani 1 1 d . A .
C24 C 0.3125(5) 0.4207(5) 0.7554(6) 0.055(2) Uani 1 1 d . . .
H24A H 0.2600 0.3967 0.7805 0.082 Uiso 1 1 calc R A .
H24B H 0.3096 0.4701 0.7798 0.082 Uiso 1 1 calc R . .
H24C H 0.3636 0.3992 0.8005 0.082 Uiso 1 1 calc R . .
C25 C 0.2419(4) 0.4475(4) 0.5339(7) 0.0463(18) Uani 1 1 d . . .
H25A H 0.2451 0.4392 0.4399 0.069 Uiso 1 1 calc R A .
H25B H 0.2418 0.4979 0.5507 0.069 Uiso 1 1 calc R . .
H25C H 0.1884 0.4268 0.5631 0.069 Uiso 1 1 calc R . .
C26 C 0.4040(4) 0.4455(4) 0.5671(6) 0.0432(17) Uani 1 1 d . . .
H26A H 0.4083 0.4391 0.4728 0.065 Uiso 1 1 calc R A .
H26B H 0.4526 0.4217 0.6147 0.065 Uiso 1 1 calc R . .
H26C H 0.4059 0.4955 0.5879 0.065 Uiso 1 1 calc R . .

loop_
_atom_site_aniso_label
_atom_site_aniso_U_11
_atom_site_aniso_U_22
_atom_site_aniso_U_33
_atom_site_aniso_U_23
_atom_site_aniso_U_13
_atom_site_aniso_U_12
Rh1 0.02126(18) 0.0517(3) 0.01539(16) 0.0015(3) 0.00309(11) 0.0083(3)
Cl1 0.0314(8) 0.0631(13) 0.0454(9) -0.0177(9) -0.0119(7) 0.0230(9)
N1 0.044(3) 0.039(4) 0.016(3) 0.009(2) 0.014(2) 0.020(3)
N2 0.033(3) 0.049(4) 0.025(3) 0.008(3) 0.014(2) 0.021(3)
N3 0.027(3) 0.053(4) 0.024(3) -0.002(2) 0.005(2) 0.012(3)
N4 0.032(3) 0.044(3) 0.021(2) 0.003(2) 0.010(2) 0.016(3)
N5 0.019(2) 0.055(4) 0.030(3) 0.021(3) 0.001(2) -0.001(2)
N6 0.021(3) 0.050(4) 0.038(3) 0.025(3) 0.011(2) 0.013(2)
B1 0.040(4) 0.043(5) 0.038(4) 0.016(4) 0.020(3) 0.021(4)
C1 0.053(4) 0.041(4) 0.028(3) 0.014(3) 0.011(3) 0.019(3)
C2 0.034(3) 0.045(4) 0.025(3) 0.020(3) 0.020(2) 0.021(3)
C3 0.049(4) 0.035(4) 0.033(4) 0.008(3) 0.023(3) 0.009(3)
C4 0.030(3) 0.046(4) 0.024(3) -0.006(3) 0.002(2) 0.012(3)
C5 0.048(4) 0.039(4) 0.031(3) -0.002(3) -0.002(3) 0.007(3)
C6 0.046(4) 0.040(4) 0.027(3) 0.004(3) 0.010(3) 0.017(4)
C7 0.026(3) 0.055(5) 0.046(4) 0.031(4) -0.009(3) -0.015(3)
C8 0.022(3) 0.063(5) 0.066(5) 0.043(4) -0.015(3) -0.007(3)
C9 0.017(3) 0.057(5) 0.070(5) 0.044(4) 0.003(3) 0.005(3)
C10 0.088(6) 0.057(5) 0.027(3) 0.009(3) 0.008(3) 0.042(5)
C11 0.049(5) 0.040(5) 0.031(4) 0.012(3) 0.024(3) 0.021(3)
C12 0.034(4) 0.062(5) 0.034(4) -0.013(4) 0.004(3) 0.000(4)
C13 0.069(6) 0.047(5) 0.052(5) 0.001(4) 0.020(4) 0.022(4)
C14 0.038(4) 0.072(6) 0.040(4) 0.023(4) -0.017(3) -0.024(4)
C15 0.037(4) 0.071(6) 0.107(7) 0.053(5) 0.022(4) 0.026(4)
C16 0.039(4) 0.070(6) 0.030(4) -0.014(4) 0.006(3) -0.018(4)
N7 0.035(6) 0.068(9) 0.028(4) 0.002(4) 0.011(4) 0.009(4)
C17 0.039(5) 0.091(5) 0.031(4) -0.004(3) 0.018(3) -0.002(4)
C18 0.039(5) 0.091(5) 0.031(4) -0.004(3) 0.018(3) -0.002(4)
C19 0.076(8) 0.070(8) 0.040(5) 0.013(6) 0.000(5) 0.031(7)
C20 0.024(7) 0.086(7) 0.026(5) 0.006(5) 0.009(5) 0.013(6)
C21 0.041(6) 0.048(7) 0.040(6) 0.000(5) 0.011(4) -0.003(5)
C16' 0.039(4) 0.070(6) 0.030(4) -0.014(4) 0.006(3) -0.018(4)
N7' 0.035(6) 0.068(9) 0.028(4) 0.002(4) 0.011(4) 0.009(4)
C17' 0.039(5) 0.091(5) 0.031(4) -0.004(3) 0.018(3) -0.002(4)
C18' 0.039(5) 0.091(5) 0.031(4) -0.004(3) 0.018(3) -0.002(4)
C19' 0.041(6) 0.048(7) 0.040(6) 0.000(5) 0.011(4) -0.003(5)
C20' 0.024(7) 0.086(7) 0.026(5) 0.006(5) 0.009(5) 0.013(6)
C21' 0.076(8) 0.070(8) 0.040(5) 0.013(6) 0.000(5) 0.031(7)
C22 0.021(3) 0.060(5) 0.023(3) 0.011(3) 0.001(2) 0.010(3)
O1 0.039(2) 0.056(3) 0.019(2) 0.002(2) 0.0055(17) 0.004(2)
C23 0.029(3) 0.060(5) 0.031(4) -0.005(3) -0.001(3) 0.005(3)
C24 0.048(4) 0.091(7) 0.026(3) -0.014(4) 0.001(3) -0.001(4)
C25 0.033(4) 0.057(5) 0.047(4) 0.002(4) -0.003(3) 0.001(3)
C26 0.027(3) 0.061(5) 0.041(4) -0.010(4) 0.000(3) 0.000(3)

loop_
_atom_type_symbol
_atom_type_description
_atom_type_scat_dispersion_real
_atom_type_scat_dispersion_imag
_atom_type_scat_source
C C 0.0033 0.0016 'International Tables Vol C Tables 4.2.6.8 and 6.1.1.4'
H H 0.0000 0.0000 'International Tables Vol C Tables 4.2.6.8 and 6.1.1.4'
B B 0.0013 0.0007 'International Tables Vol C Tables 4.2.6.8 and 6.1.1.4'
N N 0.0061 0.0033 'International Tables Vol C Tables 4.2.6.8 and 6.1.1.4'
O O 0.0106 0.0060 'International Tables Vol C Tables 4.2.6.8 and 6.1.1.4'
Cl Cl 0.1484 0.1585 'International Tables Vol C Tables 4.2.6.8 and 6.1.1.4'
Rh Rh -1.1178 0.9187 'International Tables Vol C Tables 4.2.6.8 and 6.1.1.4'

loop_
_geom_angle_atom_site_label_1
_geom_angle_atom_site_label_2
_geom_angle_atom_site_label_3
_geom_angle
C16 Rh1 C22 90.9(3)
C16 Rh1 N5 90.7(3)
C22 Rh1 N5 92.4(2)
C16 Rh1 N1 178.9(4)
C22 Rh1 N1 88.6(2)
N5 Rh1 N1 88.4(2)
C16 Rh1 N3 94.5(3)
C22 Rh1 N3 174.5(2)
N5 Rh1 N3 86.8(2)
N1 Rh1 N3 86.0(2)
C16 Rh1 Cl1 88.9(3)
C22 Rh1 Cl1 88.28(18)
N5 Rh1 Cl1 179.23(16)
N1 Rh1 Cl1 92.00(19)
N3 Rh1 Cl1 92.53(14)
C1 N1 N2 105.8(6)
C1 N1 Rh1 137.5(5)
N2 N1 Rh1 116.2(4)
C3 N2 N1 111.5(5)
C3 N2 B1 127.8(6)
N1 N2 B1 120.2(5)
C4 N3 N4 106.3(5)
C4 N3 Rh1 137.1(4)
N4 N3 Rh1 116.0(4)
N3 N4 C6 109.6(5)
N3 N4 B1 119.0(5)
C6 N4 B1 131.3(5)
C7 N5 N6 108.0(5)
C7 N5 Rh1 134.3(5)
N6 N5 Rh1 117.7(4)
C9 N6 N5 108.5(6)
C9 N6 B1 131.1(6)
N5 N6 B1 120.0(5)
N4 B1 N6 110.0(5)
N4 B1 N2 110.5(5)
N6 B1 N2 107.2(6)
N4 B1 H1 109.7
N6 B1 H1 109.7
N2 B1 H1 109.7
N1 C1 C2 109.0(6)
N1 C1 C10 124.9(6)
C2 C1 C10 126.1(6)
C3 C2 C1 105.4(5)
C3 C2 H2 127.3
C1 C2 H2 127.3
N2 C3 C2 108.3(5)
N2 C3 C11 123.0(6)
C2 C3 C11 128.7(6)
N3 C4 C5 108.8(5)
N3 C4 C12 121.7(6)
C5 C4 C12 129.5(6)
C6 C5 C4 107.9(6)
C6 C5 H5 126.0
C4 C5 H5 126.0
C5 C6 N4 107.3(6)
C5 C6 C13 131.8(7)
N4 C6 C13 120.9(7)
N5 C7 C8 107.7(7)
N5 C7 C14 124.6(6)
C8 C7 C14 127.6(6)
C9 C8 C7 107.4(6)
C9 C8 H8 126.3
C7 C8 H8 126.3
C8 C9 N6 108.5(7)
C8 C9 C15 130.2(7)
N6 C9 C15 121.3(8)
C1 C10 H10A 109.5
C1 C10 H10B 109.5
H10A C10 H10B 109.5
C1 C10 H10C 109.5
H10A C10 H10C 109.5
H10B C10 H10C 109.5
C3 C11 H11A 109.5
C3 C11 H11B 109.5
H11A C11 H11B 109.5
C3 C11 H11C 109.5
H11A C11 H11C 109.5
H11B C11 H11C 109.5
C4 C12 H12A 109.5
C4 C12 H12B 109.5
H12A C12 H12B 109.5
C4 C12 H12C 109.5
H12A C12 H12C 109.5
H12B C12 H12C 109.5
C6 C13 H13A 109.5
C6 C13 H13B 109.5
H13A C13 H13B 109.5
C6 C13 H13C 109.5
H13A C13 H13C 109.5
H13B C13 H13C 109.5
C7 C14 H14A 109.5
C7 C14 H14B 109.5
H14A C14 H14B 109.5
C7 C14 H14C 109.5
H14A C14 H14C 109.5
H14B C14 H14C 109.5
C9 C15 H15A 109.5
C9 C15 H15B 109.5
H15A C15 H15B 109.5
C9 C15 H15C 109.5
H15A C15 H15C 109.5
H15B C15 H15C 109.5
N7 C16 Rh1 162.6(9)
C16 N7 C17 164.7(12)
C18 C17 N7 113.0(9)
C18 C17 H17A 109.0
N7 C17 H17A 109.0
C18 C17 H17B 109.0
N7 C17 H17B 109.0
H17A C17 H17B 107.8
C17 C18 C21 113.3(9)
C17 C18 C20 111.6(9)
C21 C18 C20 116.3(9)
C17 C18 C19 103.0(9)
C21 C18 C19 106.8(9)
C20 C18 C19 104.4(8)
C18' C17' N7' 110.5(12)
C18' C17' H17C 109.5
N7' C17' H17C 109.5
C18' C17' H17D 109.5
N7' C17' H17D 109.5
H17C C17' H17D 108.1
C17' C18' C20' 115.7(12)
C17' C18' C21' 113.4(12)
C20' C18' C21' 114.2(11)
C17' C18' C19' 100.7(11)
C20' C18' C19' 102.8(11)
C21' C18' C19' 108.2(12)
O1 C22 Rh1 114.6(4)
O1 C22 H22A 108.6
Rh1 C22 H22A 108.6
O1 C22 H22B 108.6
Rh1 C22 H22B 108.6
H22A C22 H22B 107.6
C22 O1 C23 116.5(5)
O1 C23 C25 109.1(5)
O1 C23 C26 110.9(5)
C25 C23 C26 111.9(6)
O1 C23 C24 102.8(6)
C25 C23 C24 111.3(6)
C26 C23 C24 110.6(5)
C23 C24 H24A 109.5
C23 C24 H24B 109.5
H24A C24 H24B 109.5
C23 C24 H24C 109.5
H24A C24 H24C 109.5
H24B C24 H24C 109.5
C23 C25 H25A 109.5
C23 C25 H25B 109.5
H25A C25 H25B 109.5
C23 C25 H25C 109.5
H25A C25 H25C 109.5
H25B C25 H25C 109.5
C23 C26 H26A 109.5
C23 C26 H26B 109.5
H26A C26 H26B 109.5
C23 C26 H26C 109.5
H26A C26 H26C 109.5
H26B C26 H26C 109.5

loop_
_geom_bond_atom_site_label_1
_geom_bond_atom_site_label_2
_geom_bond_distance
Rh1 C16 1.884(9)
Rh1 C22 2.042(7)
Rh1 N5 2.063(5)
Rh1 N1 2.117(6)
Rh1 N3 2.197(6)
Rh1 Cl1 2.3389(15)
N1 C1 1.345(8)
N1 N2 1.358(8)
N2 C3 1.328(7)
N2 B1 1.548(9)
N3 C4 1.355(8)
N3 N4 1.367(6)
N4 C6 1.372(9)
N4 B1 1.524(9)
N5 C7 1.337(7)
N5 N6 1.373(8)
N6 C9 1.356(8)
N6 B1 1.533(9)
B1 H1 1.0000
C1 C2 1.419(8)
C1 C10 1.502(9)
C2 C3 1.361(9)
C2 H2 0.9500
C3 C11 1.508(9)
C4 C5 1.387(9)
C4 C12 1.499(8)
C5 C6 1.342(9)
C5 H5 0.9500
C6 C13 1.490(9)
C7 C8 1.408(10)
C7 C14 1.469(10)
C8 C9 1.341(11)
C8 H8 0.9500
C9 C15 1.470(12)
C10 H10A 0.9800
C10 H10B 0.9800
C10 H10C 0.9800
C11 H11A 0.9800
C11 H11B 0.9800
C11 H11C 0.9800
C12 H12A 0.9800
C12 H12B 0.9800
C12 H12C 0.9800
C13 H13A 0.9800
C13 H13B 0.9800
C13 H13C 0.9800
C14 H14A 0.9800
C14 H14B 0.9800
C14 H14C 0.9800
C15 H15A 0.9800
C15 H15B 0.9800
C15 H15C 0.9800
C16 N7 1.183(10)
N7 C17 1.529(11)
C17 C18 1.454(12)
C17 H17A 0.9900
C17 H17B 0.9900
C18 C21 1.481(14)
C18 C20 1.492(10)
C18 C19 1.646(14)
C19 H19A 0.9800
C19 H19B 0.9800
C19 H19C 0.9800
C20 H20A 0.9800
C20 H20B 0.9800
C20 H20C 0.9800
C21 H21A 0.9800
C21 H21B 0.9800
C21 H21C 0.9800
N7' C17' 1.552(14)
C17' C18' 1.452(14)
C17' H17C 0.9900
C17' H17D 0.9900
C18' C20' 1.486(12)
C18' C21' 1.486(15)
C18' C19' 1.651(15)
C19' H19D 0.9800
C19' H19E 0.9800
C19' H19F 0.9800
C20' H20D 0.9800
C20' H20E 0.9800
C20' H20F 0.9800
C21' H21D 0.9800
C21' H21E 0.9800
C21' H21F 0.9800
C22 O1 1.421(7)
C22 H22A 0.9900
C22 H22B 0.9900
O1 C23 1.458(8)
C23 C25 1.503(9)
C23 C26 1.521(9)
C23 C24 1.533(8)
C24 H24A 0.9800
C24 H24B 0.9800
C24 H24C 0.9800
C25 H25A 0.9800
C25 H25B 0.9800
C25 H25C 0.9800
C26 H26A 0.9800
C26 H26B 0.9800
C26 H26C 0.9800

loop_
_geom_torsion_atom_site_label_1
_geom_torsion_atom_site_label_2
_geom_torsion_atom_site_label_3
_geom_torsion_atom_site_label_4
_geom_torsion
C16 Rh1 N1 C1 -103(17)
C22 Rh1 N1 C1 -42.4(8)
N5 Rh1 N1 C1 -134.8(9)
N3 Rh1 N1 C1 138.3(9)
Cl1 Rh1 N1 C1 45.9(8)
C16 Rh1 N1 N2 67(17)
C22 Rh1 N1 N2 128.2(6)
N5 Rh1 N1 N2 35.8(6)
N3 Rh1 N1 N2 -51.1(5)
Cl1 Rh1 N1 N2 -143.5(5)
C1 N1 N2 C3 -0.8(9)
Rh1 N1 N2 C3 -174.2(5)
C1 N1 N2 B1 -173.2(6)
Rh1 N1 N2 B1 13.4(9)
C16 Rh1 N3 C4 52.6(6)
C22 Rh1 N3 C4 -135(2)
N5 Rh1 N3 C4 143.0(6)
N1 Rh1 N3 C4 -128.3(6)
Cl1 Rh1 N3 C4 -36.5(6)
C16 Rh1 N3 N4 -138.7(5)
C22 Rh1 N3 N4 34(3)
N5 Rh1 N3 N4 -48.2(4)
N1 Rh1 N3 N4 40.4(4)
Cl1 Rh1 N3 N4 132.2(4)
C4 N3 N4 C6 1.4(6)
Rh1 N3 N4 C6 -170.7(4)
C4 N3 N4 B1 -179.8(5)
Rh1 N3 N4 B1 8.1(6)
C16 Rh1 N5 C7 -43.9(6)
C22 Rh1 N5 C7 47.0(6)
N1 Rh1 N5 C7 135.6(6)
N3 Rh1 N5 C7 -138.4(6)
Cl1 Rh1 N5 C7 -102(12)
C16 Rh1 N5 N6 133.8(5)
C22 Rh1 N5 N6 -135.3(4)
N1 Rh1 N5 N6 -46.7(4)
N3 Rh1 N5 N6 39.3(4)
Cl1 Rh1 N5 N6 76(12)
C7 N5 N6 C9 -1.6(7)
Rh1 N5 N6 C9 -179.8(4)
C7 N5 N6 B1 -174.4(5)
Rh1 N5 N6 B1 7.3(7)
N3 N4 B1 N6 53.6(7)
C6 N4 B1 N6 -127.9(7)
N3 N4 B1 N2 -64.6(7)
C6 N4 B1 N2 113.8(7)
C9 N6 B1 N4 123.3(7)
N5 N6 B1 N4 -65.7(7)
C9 N6 B1 N2 -116.4(7)
N5 N6 B1 N2 54.6(7)
C3 N2 B1 N4 -118.5(7)
N1 N2 B1 N4 52.5(9)
C3 N2 B1 N6 121.6(7)
N1 N2 B1 N6 -67.4(8)
N2 N1 C1 C2 1.3(8)
Rh1 N1 C1 C2 172.6(6)
N2 N1 C1 C10 -179.6(7)
Rh1 N1 C1 C10 -8.4(13)
N1 C1 C2 C3 -1.4(9)
C10 C1 C2 C3 179.6(7)
N1 N2 C3 C2 -0.1(9)
B1 N2 C3 C2 171.5(7)
N1 N2 C3 C11 177.5(7)
B1 N2 C3 C11 -10.9(12)
C1 C2 C3 N2 0.9(8)
C1 C2 C3 C11 -176.5(8)
N4 N3 C4 C5 -1.4(6)
Rh1 N3 C4 C5 168.1(4)
N4 N3 C4 C12 179.0(6)
Rh1 N3 C4 C12 -11.5(9)
N3 C4 C5 C6 0.9(7)
C12 C4 C5 C6 -179.5(7)
C4 C5 C6 N4 0.0(7)
C4 C5 C6 C13 179.5(7)
N3 N4 C6 C5 -0.9(7)
B1 N4 C6 C5 -179.5(6)
N3 N4 C6 C13 179.6(5)
B1 N4 C6 C13 1.0(10)
N6 N5 C7 C8 0.5(7)
Rh1 N5 C7 C8 178.3(4)
N6 N5 C7 C14 -177.2(5)
Rh1 N5 C7 C14 0.7(10)
N5 C7 C8 C9 0.8(7)
C14 C7 C8 C9 178.4(6)
C7 C8 C9 N6 -1.8(7)
C7 C8 C9 C15 176.0(7)
N5 N6 C9 C8 2.1(7)
B1 N6 C9 C8 173.9(6)
N5 N6 C9 C15 -175.9(6)
B1 N6 C9 C15 -4.1(11)
C22 Rh1 C16 N7 -114(3)
N5 Rh1 C16 N7 -21(3)
N1 Rh1 C16 N7 -52(18)
N3 Rh1 C16 N7 66(3)
Cl1 Rh1 C16 N7 158(3)
Rh1 C16 N7 C17 107(4)
C16 N7 C17 C18 110(4)
N7 C17 C18 C21 57.1(14)
N7 C17 C18 C20 -169.3(10)
N7 C17 C18 C19 -57.8(12)
N7' C17' C18' C20' 157.8(15)
N7' C17' C18' C21' -67(2)
N7' C17' C18' C19' 48.0(17)
C16 Rh1 C22 O1 -4.8(5)
N5 Rh1 C22 O1 -95.5(4)
N1 Rh1 C22 O1 176.2(4)
N3 Rh1 C22 O1 -177(2)
Cl1 Rh1 C22 O1 84.1(4)
Rh1 C22 O1 C23 -152.7(4)
C22 O1 C23 C25 74.0(6)
C22 O1 C23 C26 -49.6(7)
C22 O1 C23 C24 -167.8(5)
